data_7105718
loop_
_publ_author_name
'Jingman Zhang'
'Haohan Wu'
'Thomas Emge'
'Jing Li'

_publ_section_title
;
A flexible MMOF exhibiting high selectivity for CO2 over N2,
CH4 and other small gases (structure: [Zn2(bpdc)2bpe]&#x00B7;2DMF)
;
_journal_name_full Chem.Commun.
_journal_page_first 9152
_journal_paper_doi 10.1039/c0cc02942d
_journal_volume 46
_journal_year 2010
_chemical_formula_sum 'C23 H21 N2 O5 Zn'
_chemical_formula_weight 470.79
_chemical_name_systematic
;
?
;
_space_group_IT_number 15
_symmetry_cell_setting monoclinic
_symmetry_space_group_name_Hall '-C 2yc'
_symmetry_space_group_name_H-M 'C 1 2/c 1'
_atom_sites_solution_hydrogens geom
_atom_sites_solution_primary direct
_atom_sites_solution_secondary difmap
_audit_creation_method SHELXL-97
_cell_angle_alpha 90.00
_cell_angle_beta 108.464(1)
_cell_angle_gamma 90.00
_cell_formula_units_Z 8
_cell_length_a 26.4310(18)
_cell_length_b 6.6400(5)
_cell_length_c 24.9341(17)
_cell_measurement_reflns_used 7030
_cell_measurement_temperature 100(2)
_cell_measurement_theta_max 30.36
_cell_measurement_theta_min 3.17
_cell_volume 4150.7(5)
_computing_cell_refinement 'Bruker SAINT'
_computing_data_collection 'Bruker APEX2'
_computing_data_reduction 'Bruker SAINT'
_computing_molecular_graphics 'Bruker SHELXTL'
_computing_publication_material 'Bruker SHELXTL'
_computing_structure_refinement 'SHELXL-97 (Sheldrick, 2008)'
_computing_structure_solution 'SHELXS-97 (Sheldrick, 2008)'
_diffrn_ambient_temperature 100(2)
_diffrn_measured_fraction_theta_full 0.998
_diffrn_measured_fraction_theta_max 0.998
_diffrn_measurement_device_type 'Bruker Smart APEX CCD'
_diffrn_measurement_method '\f and \w scans'
_diffrn_radiation_monochromator graphite
_diffrn_radiation_source 'fine-focus sealed tube'
_diffrn_radiation_type MoK\a
_diffrn_radiation_wavelength 0.71073
_diffrn_reflns_av_R_equivalents 0.0607
_diffrn_reflns_av_sigmaI/netI 0.0594
_diffrn_reflns_limit_h_max 37
_diffrn_reflns_limit_h_min -37
_diffrn_reflns_limit_k_max 9
_diffrn_reflns_limit_k_min -9
_diffrn_reflns_limit_l_max 34
_diffrn_reflns_limit_l_min -35
_diffrn_reflns_number 23638
_diffrn_reflns_theta_full 30.53
_diffrn_reflns_theta_max 30.53
_diffrn_reflns_theta_min 1.72
_exptl_absorpt_coefficient_mu 1.222
_exptl_absorpt_correction_T_max 0.963
_exptl_absorpt_correction_T_min 0.674
_exptl_absorpt_correction_type multi-scan
_exptl_absorpt_process_details 'Bruker SAINT (SADABS)'
_exptl_crystal_colour colourless
_exptl_crystal_density_diffrn 1.507
_exptl_crystal_density_method 'not measured'
_exptl_crystal_description plate
_exptl_crystal_F_000 1944
_exptl_crystal_size_max 0.35
_exptl_crystal_size_mid 0.09
_exptl_crystal_size_min 0.03
_refine_diff_density_max 1.213
_refine_diff_density_min -1.095
_refine_diff_density_rms 0.112
_refine_ls_extinction_method none
_refine_ls_goodness_of_fit_ref 1.003
_refine_ls_hydrogen_treatment constr
_refine_ls_matrix_type full
_refine_ls_number_parameters 304
_refine_ls_number_reflns 6358
_refine_ls_number_restraints 674
_refine_ls_restrained_S_all 0.963
_refine_ls_R_factor_all 0.0775
_refine_ls_R_factor_gt 0.0530
_refine_ls_shift/su_max 0.000
_refine_ls_shift/su_mean 0.000
_refine_ls_structure_factor_coef Fsqd
_refine_ls_weighting_details 'calc w=1/[\s^2^(Fo^2^)+(0.0590P)^2^+9.0000P] where P=(Fo^2^+2Fc^2^)/3'
_refine_ls_weighting_scheme calc
_refine_ls_wR_factor_gt 0.1166
_refine_ls_wR_factor_ref 0.1271
_reflns_number_gt 4791
_reflns_number_total 6358
_reflns_threshold_expression >2sigma(I)
_cod_data_source_file C0CC02942D.TXT
_cod_data_source_block jz1-53b
_cod_depositor_comments
;
The following automatic conversions were performed:
'_symmetry_cell_setting' value 'Monoclinic' changed to 'monoclinic'
according to '/home/saulius/struct/CIF-dictionaries/cif_core.dic'
dictionary named 'cif_core.dic' version 2.4.1 from 2010-06-29.

Automatic conversion script
Id: cif_fix_enum 1555 2011-01-17 13:19:09Z saulius 
;
_cod_original_sg_symbol_H-M C2/c
_cod_database_code 7105718

loop_
_symmetry_equiv_pos_as_xyz
'x, y, z'
'-x, y, -z+1/2'
'x+1/2, y+1/2, z'
'-x+1/2, y+1/2, -z+1/2'
'-x, -y, -z'
'x, -y, z-1/2'
'-x+1/2, -y+1/2, -z'
'x+1/2, -y+1/2, z-1/2'

loop_
_atom_site_label
_atom_site_type_symbol
_atom_site_fract_x
_atom_site_fract_y
_atom_site_fract_z
_atom_site_U_iso_or_equiv
_atom_site_adp_type
_atom_site_occupancy
_atom_site_symmetry_multiplicity
_atom_site_calc_flag
_atom_site_refinement_flags
_atom_site_disorder_assembly
_atom_site_disorder_group
Zn1 Zn 0.064203(11) -0.12573(4) 0.030880(12) 0.01553(9) Uani 1 1 d U . .
O1 O 0.08366(8) 0.0486(3) 0.09671(8) 0.0215(4) Uani 1 1 d U A .
O2 O 0.08847(8) -0.2429(3) 0.14247(8) 0.0241(4) Uani 1 1 d U A .
O3 O 0.00287(7) 0.7374(3) 0.47596(7) 0.0171(3) Uani 1 1 d U . .
O4 O 0.06388(8) 0.9549(3) 0.46624(8) 0.0211(4) Uani 1 1 d U . .
C1 C 0.08680(10) -0.0578(4) 0.14108(11) 0.0180(5) Uani 1 1 d U . .
C2 C 0.08785(9) 0.0601(4) 0.19270(10) 0.0154(4) Uani 1 1 d U A .
C3 C 0.10064(10) 0.2642(4) 0.19763(11) 0.0197(5) Uani 1 1 d U . .
H3 H 0.1114 0.3287 0.1690 0.024 Uiso 1 1 calc R A .
C4 C 0.09783(11) 0.3738(4) 0.24362(11) 0.0213(5) Uani 1 1 d U A .
H4 H 0.1075 0.5121 0.2467 0.026 Uiso 1 1 calc R . .
C5 C 0.08086(10) 0.2844(4) 0.28589(10) 0.0168(5) Uani 1 1 d U . .
C6 C 0.06860(10) 0.0797(4) 0.28090(10) 0.0177(5) Uani 1 1 d U A .
H6 H 0.0575 0.0151 0.3093 0.021 Uiso 1 1 calc R . .
C7 C 0.07229(10) -0.0310(4) 0.23516(11) 0.0179(5) Uani 1 1 d U . .
H7 H 0.0641 -0.1707 0.2328 0.022 Uiso 1 1 calc R A .
C8 C 0.07335(10) 0.4067(4) 0.33262(10) 0.0163(5) Uani 1 1 d U A .
C9 C 0.10289(11) 0.5819(4) 0.35137(11) 0.0240(6) Uani 1 1 d U . .
H9 H 0.1306 0.6180 0.3365 0.029 Uiso 1 1 calc R A .
C10 C 0.09209(11) 0.7033(4) 0.39152(11) 0.0245(6) Uani 1 1 d U A .
H10 H 0.1124 0.8224 0.4038 0.029 Uiso 1 1 calc R . .
C11 C 0.05185(10) 0.6534(4) 0.41429(10) 0.0165(5) Uani 1 1 d U . .
C12 C 0.02393(10) 0.4753(4) 0.39738(11) 0.0182(5) Uani 1 1 d U A .
H12 H -0.0027 0.4364 0.4135 0.022 Uiso 1 1 calc R . .
C13 C 0.03463(10) 0.3539(4) 0.35710(11) 0.0197(5) Uani 1 1 d U . .
H13 H 0.0152 0.2323 0.3460 0.024 Uiso 1 1 calc R A .
C14 C 0.03846(10) 0.7904(4) 0.45490(10) 0.0156(5) Uani 1 1 d U A .
N1A N 0.1165(3) -0.3403(13) 0.0237(5) 0.0111(8) Uani 0.510(9) 1 d PGDU A 1
C15A C 0.1281(3) -0.5180(14) 0.0547(4) 0.0158(7) Uani 0.510(9) 1 d PGDU A 1
H15A H 0.1058 -0.5618 0.0757 0.019 Uiso 0.510(9) 1 calc PR A 1
C16A C 0.1723(2) -0.6316(10) 0.0549(2) 0.0197(14) Uani 0.510(9) 1 d PGDU A 1
H16A H 0.1803 -0.7530 0.0761 0.024 Uiso 0.510(9) 1 calc PR A 1
C17A C 0.2050(2) -0.5676(9) 0.0242(2) 0.0201(12) Uani 0.510(9) 1 d PGDU A 1
C18A C 0.1934(2) -0.3899(8) -0.0068(2) 0.0189(13) Uani 0.510(9) 1 d PGDU A 1
H18A H 0.2157 -0.3461 -0.0278 0.023 Uiso 0.510(9) 1 calc PR A 1
C19A C 0.1492(3) -0.2763(8) -0.0070(3) 0.0180(7) Uani 0.510(9) 1 d PGDU A 1
H19A H 0.1413 -0.1549 -0.0282 0.022 Uiso 0.510(9) 1 calc PR A 1
C20A C 0.2532(3) -0.6921(11) 0.0256(2) 0.0319(17) Uani 0.510(9) 1 d PDU . 1
H20A H 0.2843 -0.6012 0.0318 0.038 Uiso 0.510(9) 1 calc PR A 1
H20B H 0.2612 -0.7857 0.0581 0.038 Uiso 0.510(9) 1 calc PR A 1
N1B N 0.1199(4) -0.3160(13) 0.0235(5) 0.0111(8) Uani 0.490(9) 1 d PGDU A 2
C15B C 0.1246(3) -0.4963(15) 0.0530(4) 0.0158(7) Uani 0.490(9) 1 d PGDU A 2
H15B H 0.1049 -0.5167 0.0785 0.019 Uiso 0.490(9) 1 calc PR A 2
C16B C 0.1582(2) -0.6468(10) 0.0452(3) 0.0180(15) Uani 0.490(9) 1 d PGDU A 2
H16B H 0.1614 -0.7700 0.0654 0.022 Uiso 0.490(9) 1 calc PR A 2
C17B C 0.1870(2) -0.6169(7) 0.0079(3) 0.0217(13) Uani 0.490(9) 1 d PGDU A 2
C18B C 0.1822(3) -0.4365(8) -0.0215(3) 0.0191(14) Uani 0.490(9) 1 d PGDU A 2
H18B H 0.2019 -0.4161 -0.0470 0.023 Uiso 0.490(9) 1 calc PR A 2
C19B C 0.1487(3) -0.2861(8) -0.0137(4) 0.0180(7) Uani 0.490(9) 1 d PGDU A 2
H19B H 0.1454 -0.1628 -0.0339 0.022 Uiso 0.490(9) 1 calc PR A 2
C20B C 0.2234(3) -0.7776(10) -0.0020(4) 0.0367(19) Uani 0.490(9) 1 d PDU . 2
H20C H 0.2254 -0.8876 0.0253 0.044 Uiso 0.490(9) 1 calc PR A 2
H20D H 0.2063 -0.8338 -0.0403 0.044 Uiso 0.490(9) 1 calc PR A 2
N51 N 0.24311(10) 0.6725(5) 0.16903(13) 0.0433(7) Uani 1 1 d U . .
O51 O 0.24681(12) 0.9385(5) 0.11314(13) 0.0663(9) Uani 1 1 d U . .
C51 C 0.22613(14) 0.8451(6) 0.14240(15) 0.0458(9) Uani 1 1 d U . .
H51 H 0.1946 0.9009 0.1467 0.055 Uiso 1 1 calc R . .
C52 C 0.28944(15) 0.5719(8) 0.16340(19) 0.0607(12) Uani 1 1 d U . .
H52A H 0.3042 0.6511 0.1387 0.091 Uiso 1 1 calc R . .
H52B H 0.2793 0.4381 0.1469 0.091 Uiso 1 1 calc R . .
H52C H 0.3163 0.5581 0.2007 0.091 Uiso 1 1 calc R . .
C53 C 0.21536(17) 0.5772(8) 0.2037(2) 0.0679(14) Uani 1 1 d U . .
H53A H 0.1830 0.6539 0.2012 0.102 Uiso 1 1 calc R . .
H53B H 0.2386 0.5737 0.2430 0.102 Uiso 1 1 calc R . .
H53C H 0.2056 0.4395 0.1902 0.102 Uiso 1 1 calc R . .

loop_
_atom_site_aniso_label
_atom_site_aniso_U_11
_atom_site_aniso_U_22
_atom_site_aniso_U_33
_atom_site_aniso_U_23
_atom_site_aniso_U_13
_atom_site_aniso_U_12
Zn1 0.01788(14) 0.01527(14) 0.01701(14) 0.00279(11) 0.01059(10) 0.00665(11)
O1 0.0284(10) 0.0192(9) 0.0194(9) 0.0001(7) 0.0112(7) 0.0023(8)
O2 0.0340(11) 0.0159(9) 0.0271(10) -0.0026(7) 0.0165(8) 0.0030(8)
O3 0.0199(8) 0.0168(9) 0.0182(8) -0.0011(7) 0.0110(7) -0.0027(7)
O4 0.0275(10) 0.0178(9) 0.0233(9) -0.0062(7) 0.0156(8) -0.0094(8)
C1 0.0189(11) 0.0178(11) 0.0201(12) -0.0012(9) 0.0102(9) 0.0025(9)
C2 0.0141(10) 0.0152(11) 0.0178(11) -0.0008(9) 0.0062(9) 0.0041(9)
C3 0.0251(13) 0.0180(12) 0.0195(12) 0.0005(9) 0.0119(10) -0.0010(10)
C4 0.0295(13) 0.0153(11) 0.0219(12) -0.0007(10) 0.0119(10) -0.0018(11)
C5 0.0162(11) 0.0182(12) 0.0166(11) -0.0005(9) 0.0063(9) 0.0005(9)
C6 0.0203(12) 0.0169(12) 0.0187(11) 0.0007(9) 0.0101(9) 0.0013(9)
C7 0.0209(12) 0.0129(11) 0.0228(12) -0.0014(9) 0.0108(10) 0.0019(9)
C8 0.0181(11) 0.0162(12) 0.0153(11) -0.0002(9) 0.0065(9) -0.0006(9)
C9 0.0304(14) 0.0239(14) 0.0246(13) -0.0074(10) 0.0183(11) -0.0121(11)
C10 0.0318(14) 0.0224(13) 0.0247(13) -0.0093(11) 0.0167(11) -0.0147(11)
C11 0.0183(11) 0.0179(12) 0.0140(10) -0.0018(9) 0.0063(9) -0.0032(9)
C12 0.0172(11) 0.0154(12) 0.0251(12) -0.0041(9) 0.0112(10) -0.0030(9)
C13 0.0179(11) 0.0156(12) 0.0284(13) -0.0050(10) 0.0110(10) -0.0043(9)
C14 0.0175(11) 0.0165(11) 0.0134(10) -0.0001(9) 0.0057(9) -0.0033(9)
N1A 0.0102(11) 0.0074(18) 0.0171(9) -0.0001(12) 0.0062(8) -0.0004(12)
C15A 0.0184(13) 0.0119(18) 0.0184(12) 0.0032(11) 0.0075(11) 0.0057(11)
C16A 0.013(3) 0.021(3) 0.023(3) 0.003(2) 0.004(2) 0.011(2)
C17A 0.014(3) 0.025(3) 0.022(3) 0.001(2) 0.008(2) 0.009(2)
C18A 0.023(3) 0.020(3) 0.018(3) -0.002(2) 0.011(2) 0.006(2)
C19A 0.0176(11) 0.0202(13) 0.0209(18) 0.0012(11) 0.0127(12) 0.0043(10)
C20A 0.028(3) 0.045(4) 0.023(3) 0.002(3) 0.009(2) 0.023(3)
N1B 0.0102(11) 0.0074(18) 0.0171(9) -0.0001(12) 0.0062(8) -0.0004(12)
C15B 0.0184(13) 0.0119(18) 0.0184(12) 0.0032(11) 0.0075(11) 0.0057(11)
C16B 0.014(3) 0.021(3) 0.019(3) 0.008(2) 0.006(3) 0.007(2)
C17B 0.016(3) 0.015(2) 0.037(3) 0.001(2) 0.014(2) 0.004(2)
C18B 0.022(3) 0.018(3) 0.025(3) -0.005(2) 0.018(3) 0.004(2)
C19B 0.0176(11) 0.0202(13) 0.0209(18) 0.0012(11) 0.0127(12) 0.0043(10)
C20B 0.026(3) 0.024(3) 0.070(4) 0.006(3) 0.029(3) 0.010(2)
N51 0.0198(12) 0.064(2) 0.0433(16) 0.0092(15) 0.0068(11) -0.0063(13)
O51 0.0533(17) 0.090(2) 0.0661(19) 0.0288(17) 0.0338(15) 0.0015(16)
C51 0.0274(16) 0.067(3) 0.044(2) 0.0107(18) 0.0124(14) -0.0008(16)
C52 0.0308(19) 0.081(3) 0.066(3) 0.008(2) 0.0099(18) 0.007(2)
C53 0.040(2) 0.090(4) 0.076(3) 0.034(3) 0.023(2) -0.003(2)

loop_
_atom_type_symbol
_atom_type_description
_atom_type_scat_dispersion_real
_atom_type_scat_dispersion_imag
_atom_type_scat_source
C C 0.0033 0.0016 'International Tables Vol C Tables 4.2.6.8 and 6.1.1.4'
H H 0.0000 0.0000 'International Tables Vol C Tables 4.2.6.8 and 6.1.1.4'
N N 0.0061 0.0033 'International Tables Vol C Tables 4.2.6.8 and 6.1.1.4'
O O 0.0106 0.0060 'International Tables Vol C Tables 4.2.6.8 and 6.1.1.4'
Zn Zn 0.2839 1.4301 'International Tables Vol C Tables 4.2.6.8 and 6.1.1.4'

loop_
_geom_angle_atom_site_label_1
_geom_angle_atom_site_label_2
_geom_angle_atom_site_label_3
_geom_angle
_geom_angle_site_symmetry_1
_geom_angle_site_symmetry_3
_geom_angle_publ_flag
O1 Zn1 O3 110.00(7) . 2_545 ?
O1 Zn1 O4 106.26(8) . 6_565 ?
O3 Zn1 O4 115.38(8) 2_545 6_565 ?
O1 Zn1 N1A 119.2(3) . . ?
O3 Zn1 N1A 106.9(3) 2_545 . ?
O4 Zn1 N1A 99.1(3) 6_565 . ?
C1 O1 Zn1 108.99(16) . . ?
C14 O3 Zn1 127.53(17) . 2_565 ?
C14 O4 Zn1 122.96(15) . 6_566 ?
O2 C1 O1 124.2(2) . . ?
O2 C1 C2 120.5(2) . . ?
O1 C1 C2 115.3(2) . . ?
C7 C2 C3 118.6(2) . . ?
C7 C2 C1 119.8(2) . . ?
C3 C2 C1 121.5(2) . . ?
C4 C3 C2 120.7(2) . . ?
C4 C3 H3 119.6 . . ?
C2 C3 H3 119.6 . . ?
C3 C4 C5 121.1(2) . . ?
C3 C4 H4 119.5 . . ?
C5 C4 H4 119.5 . . ?
C6 C5 C4 117.8(2) . . ?
C6 C5 C8 121.2(2) . . ?
C4 C5 C8 120.9(2) . . ?
C7 C6 C5 121.1(2) . . ?
C7 C6 H6 119.5 . . ?
C5 C6 H6 119.5 . . ?
C6 C7 C2 120.7(2) . . ?
C6 C7 H7 119.7 . . ?
C2 C7 H7 119.7 . . ?
C13 C8 C9 118.3(2) . . ?
C13 C8 C5 120.4(2) . . ?
C9 C8 C5 121.3(2) . . ?
C10 C9 C8 120.4(2) . . ?
C10 C9 H9 119.8 . . ?
C8 C9 H9 119.8 . . ?
C9 C10 C11 121.0(2) . . ?
C9 C10 H10 119.5 . . ?
C11 C10 H10 119.5 . . ?
C12 C11 C10 118.7(2) . . ?
C12 C11 C14 120.7(2) . . ?
C10 C11 C14 120.6(2) . . ?
C13 C12 C11 120.4(2) . . ?
C13 C12 H12 119.8 . . ?
C11 C12 H12 119.8 . . ?
C12 C13 C8 121.2(2) . . ?
C12 C13 H13 119.4 . . ?
C8 C13 H13 119.4 . . ?
O3 C14 O4 124.0(2) . . ?
O3 C14 C11 118.8(2) . . ?
O4 C14 C11 117.2(2) . . ?
C15A N1A C19A 120.0 . . ?
C15A N1A Zn1 125.6(5) . . ?
C19A N1A Zn1 113.1(5) . . ?
N1A C15A C16A 120.0 . . ?
N1A C15A H15A 120.0 . . ?
C16A C15A H15A 120.0 . . ?
C17A C16A C15A 120.0 . . ?
C17A C16A H16A 120.0 . . ?
C15A C16A H16A 120.0 . . ?
C16A C17A C18A 120.0 . . ?
C16A C17A C20A 119.2(4) . . ?
C18A C17A C20A 120.8(4) . . ?
C19A C18A C17A 120.0 . . ?
C19A C18A H18A 120.0 . . ?
C17A C18A H18A 120.0 . . ?
C18A C19A N1A 120.0 . . ?
C18A C19A H19A 120.0 . . ?
N1A C19A H19A 120.0 . . ?
C20A C20A C17A 114.0(6) 7_535 . ?
C20A C20A H20A 108.7 7_535 . ?
C17A C20A H20A 108.7 . . ?
C20A C20A H20B 108.7 7_535 . ?
C17A C20A H20B 108.7 . . ?
H20A C20A H20B 107.6 . . ?
C15B N1B C19B 120.0 . . ?
C16B C15B N1B 120.0 . . ?
C16B C15B H15B 120.0 . . ?
N1B C15B H15B 120.0 . . ?
C15B C16B C17B 120.0 . . ?
C15B C16B H16B 120.0 . . ?
C17B C16B H16B 120.0 . . ?
C16B C17B C18B 120.0 . . ?
C16B C17B C20B 121.5(4) . . ?
C18B C17B C20B 118.5(4) . . ?
C17B C18B C19B 120.0 . . ?
C17B C18B H18B 120.0 . . ?
C19B C18B H18B 120.0 . . ?
C18B C19B N1B 120.0 . . ?
C18B C19B H19B 120.0 . . ?
N1B C19B H19B 120.0 . . ?
C20B C20B C17B 118.2(7) 7_535 . ?
C20B C20B H20C 107.8 7_535 . ?
C17B C20B H20C 107.8 . . ?
C20B C20B H20D 107.8 7_535 . ?
C17B C20B H20D 107.8 . . ?
H20C C20B H20D 107.1 . . ?
C51 N51 C52 120.9(3) . . ?
C51 N51 C53 121.4(3) . . ?
C52 N51 C53 117.6(4) . . ?
O51 C51 N51 126.7(4) . . ?
O51 C51 H51 116.7 . . ?
N51 C51 H51 116.7 . . ?
N51 C52 H52A 109.5 . . ?
N51 C52 H52B 109.5 . . ?
H52A C52 H52B 109.5 . . ?
N51 C52 H52C 109.5 . . ?
H52A C52 H52C 109.5 . . ?
H52B C52 H52C 109.5 . . ?
N51 C53 H53A 109.5 . . ?
N51 C53 H53B 109.5 . . ?
H53A C53 H53B 109.5 . . ?
N51 C53 H53C 109.5 . . ?
H53A C53 H53C 109.5 . . ?
H53B C53 H53C 109.5 . . ?

loop_
_geom_bond_atom_site_label_1
_geom_bond_atom_site_label_2
_geom_bond_distance
_geom_bond_site_symmetry_2
_geom_bond_publ_flag
Zn1 O1 1.9403(18) . ?
Zn1 O3 1.9510(17) 2_545 ?
Zn1 O4 1.9686(18) 6_565 ?
Zn1 N1A 2.032(4) . ?
O1 C1 1.293(3) . ?
O2 C1 1.230(3) . ?
O3 C14 1.264(3) . ?
O3 Zn1 1.9510(17) 2_565 ?
O4 C14 1.267(3) . ?
O4 Zn1 1.9686(18) 6_566 ?
C1 C2 1.499(3) . ?
C2 C7 1.390(3) . ?
C2 C3 1.393(4) . ?
C3 C4 1.380(3) . ?
C3 H3 0.9500 . ?
C4 C5 1.401(3) . ?
C4 H4 0.9500 . ?
C5 C6 1.394(3) . ?
C5 C8 1.484(3) . ?
C6 C7 1.386(3) . ?
C6 H6 0.9500 . ?
C7 H7 0.9500 . ?
C8 C13 1.392(3) . ?
C8 C9 1.397(3) . ?
C9 C10 1.383(4) . ?
C9 H9 0.9500 . ?
C10 C11 1.395(3) . ?
C10 H10 0.9500 . ?
C11 C12 1.387(3) . ?
C11 C14 1.485(3) . ?
C12 C13 1.385(3) . ?
C12 H12 0.9500 . ?
C13 H13 0.9500 . ?
N1A C15A 1.3900 . ?
N1A C19A 1.3900 . ?
C15A C16A 1.3900 . ?
C15A H15A 0.9500 . ?
C16A C17A 1.3900 . ?
C16A H16A 0.9500 . ?
C17A C18A 1.3900 . ?
C17A C20A 1.510(6) . ?
C18A C19A 1.3900 . ?
C18A H18A 0.9500 . ?
C19A H19A 0.9500 . ?
C20A C20A 1.453(12) 7_535 ?
C20A H20A 0.9900 . ?
C20A H20B 0.9900 . ?
N1B C15B 1.3900 . ?
N1B C19B 1.3900 . ?
C15B C16B 1.3900 . ?
C15B H15B 0.9500 . ?
C16B C17B 1.3900 . ?
C16B H16B 0.9500 . ?
C17B C18B 1.3900 . ?
C17B C20B 1.510(6) . ?
C18B C19B 1.3900 . ?
C18B H18B 0.9500 . ?
C19B H19B 0.9500 . ?
C20B C20B 1.425(13) 7_535 ?
C20B H20C 0.9900 . ?
C20B H20D 0.9900 . ?
N51 C51 1.329(5) . ?
N51 C52 1.440(5) . ?
N51 C53 1.444(5) . ?
O51 C51 1.212(4) . ?
C51 H51 0.9500 . ?
C52 H52A 0.9800 . ?
C52 H52B 0.9800 . ?
C52 H52C 0.9800 . ?
C53 H53A 0.9800 . ?
C53 H53B 0.9800 . ?
C53 H53C 0.9800 . ?

loop_
_geom_torsion_atom_site_label_1
_geom_torsion_atom_site_label_2
_geom_torsion_atom_site_label_3
_geom_torsion_atom_site_label_4
_geom_torsion
_geom_torsion_site_symmetry_1
_geom_torsion_site_symmetry_2
_geom_torsion_site_symmetry_3
_geom_torsion_site_symmetry_4
_geom_torsion_publ_flag
O3 Zn1 O1 C1 57.23(17) 2_545 . . . ?
O4 Zn1 O1 C1 -177.22(16) 6_565 . . . ?
N1A Zn1 O1 C1 -66.6(4) . . . . ?
Zn1 O1 C1 O2 14.2(3) . . . . ?
Zn1 O1 C1 C2 -165.25(17) . . . . ?
O2 C1 C2 C7 -22.3(4) . . . . ?
O1 C1 C2 C7 157.1(2) . . . . ?
O2 C1 C2 C3 162.1(3) . . . . ?
O1 C1 C2 C3 -18.4(3) . . . . ?
C7 C2 C3 C4 -0.2(4) . . . . ?
C1 C2 C3 C4 175.5(2) . . . . ?
C2 C3 C4 C5 -1.5(4) . . . . ?
C3 C4 C5 C6 2.0(4) . . . . ?
C3 C4 C5 C8 -174.6(2) . . . . ?
C4 C5 C6 C7 -1.0(4) . . . . ?
C8 C5 C6 C7 175.7(2) . . . . ?
C5 C6 C7 C2 -0.7(4) . . . . ?
C3 C2 C7 C6 1.2(4) . . . . ?
C1 C2 C7 C6 -174.4(2) . . . . ?
C6 C5 C8 C13 -28.0(4) . . . . ?
C4 C5 C8 C13 148.6(3) . . . . ?
C6 C5 C8 C9 155.1(3) . . . . ?
C4 C5 C8 C9 -28.4(4) . . . . ?
C13 C8 C9 C10 -2.7(4) . . . . ?
C5 C8 C9 C10 174.3(3) . . . . ?
C8 C9 C10 C11 0.3(5) . . . . ?
C9 C10 C11 C12 2.2(4) . . . . ?
C9 C10 C11 C14 -176.5(3) . . . . ?
C10 C11 C12 C13 -2.4(4) . . . . ?
C14 C11 C12 C13 176.4(2) . . . . ?
C11 C12 C13 C8 -0.1(4) . . . . ?
C9 C8 C13 C12 2.6(4) . . . . ?
C5 C8 C13 C12 -174.5(2) . . . . ?
Zn1 O3 C14 O4 60.9(3) 2_565 . . . ?
Zn1 O3 C14 C11 -119.1(2) 2_565 . . . ?
Zn1 O4 C14 O3 14.5(3) 6_566 . . . ?
Zn1 O4 C14 C11 -165.49(17) 6_566 . . . ?
C12 C11 C14 O3 3.4(4) . . . . ?
C10 C11 C14 O3 -177.9(2) . . . . ?
C12 C11 C14 O4 -176.6(2) . . . . ?
C10 C11 C14 O4 2.1(4) . . . . ?
O1 Zn1 N1A C15A 73.6(5) . . . . ?
O3 Zn1 N1A C15A -51.7(5) 2_545 . . . ?
O4 Zn1 N1A C15A -171.9(4) 6_565 . . . ?
O1 Zn1 N1A C19A -93.4(4) . . . . ?
O3 Zn1 N1A C19A 141.2(3) 2_545 . . . ?
O4 Zn1 N1A C19A 21.1(4) 6_565 . . . ?
C19A N1A C15A C16A 0.0 . . . . ?
Zn1 N1A C15A C16A -166.2(7) . . . . ?
N1A C15A C16A C17A 0.0 . . . . ?
C15A C16A C17A C18A 0.0 . . . . ?
C15A C16A C17A C20A 179.3(6) . . . . ?
C16A C17A C18A C19A 0.0 . . . . ?
C20A C17A C18A C19A -179.3(6) . . . . ?
C17A C18A C19A N1A 0.0 . . . . ?
C15A N1A C19A C18A 0.0 . . . . ?
Zn1 N1A C19A C18A 167.8(6) . . . . ?
C16A C17A C20A C20A 104.8(8) . . . 7_535 ?
C18A C17A C20A C20A -75.9(9) . . . 7_535 ?
C19B N1B C15B C16B 0.0 . . . . ?
N1B C15B C16B C17B 0.0 . . . . ?
C15B C16B C17B C18B 0.0 . . . . ?
C15B C16B C17B C20B -179.4(7) . . . . ?
C16B C17B C18B C19B 0.0 . . . . ?
C20B C17B C18B C19B 179.4(7) . . . . ?
C17B C18B C19B N1B 0.0 . . . . ?
C15B N1B C19B C18B 0.0 . . . . ?
C16B C17B C20B C20B -129.6(9) . . . 7_535 ?
C18B C17B C20B C20B 51.0(11) . . . 7_535 ?
C52 N51 C51 O51 -2.4(6) . . . . ?
C53 N51 C51 O51 178.9(4) . . . . ?
